data_1509496
loop_
_publ_author_name
'Kandpal, H.C.'
'Seshadri, R.'

_publ_section_title
;
 First-principles electronic structure of the delafossites A B O2 (A= Cu,
 Ag, Au; B = Al, Ga, Sc, In, y): evolution of d(10)-d(10) interactions
;
_journal_name_full 'Solid State Sciences'
_journal_page_first 1045
_journal_page_last 1052
_journal_paper_doi 10.1016/S1293-2558(02)01363-8
_journal_volume 4
_journal_year 2002
_chemical_formula_sum 'Ag O2 Y'
_chemical_name_systematic 'Ag Y O2'
_space_group_IT_number 194
_symmetry_space_group_name_Hall '-P 6c 2c'
_symmetry_space_group_name_H-M 'P 63/m m c'
_cell_angle_alpha 90
_cell_angle_beta 90
_cell_angle_gamma 120
_cell_formula_units_Z 2
_cell_length_a 3.5177
_cell_length_b 3.5177
_cell_length_c 12.4425
_cell_volume 133.339
_citation_journal_id_ASTM SSSCFJ
_cod_data_source_file silver1-2_471.cif
_cod_data_source_block Ag1O2Y1
_cod_original_cell_volume 133.3386
_cod_original_formula_sum 'Ag1 O2 Y1'
_cod_database_code 1509496

loop_
_symmetry_equiv_pos_as_xyz
x,y,z
x-y,x,z+1/2
-y,x-y,z
-x,-y,z+1/2
-x+y,-x,z
y,-x+y,z+1/2
-y,-x,-z+1/2
x-y,-y,-z
x,x-y,-z+1/2
y,x,-z
-x+y,y,-z+1/2
-x,-x+y,-z
-x,-y,-z
-x+y,-x,-z-1/2
y,-x+y,-z
x,y,-z-1/2
x-y,x,-z
-y,x-y,-z-1/2
y,x,z-1/2
-x+y,y,z
-x,-x+y,z-1/2
-y,-x,z
x-y,-y,z-1/2
x,x-y,z

loop_
_atom_site_label
_atom_site_type_symbol
_atom_site_fract_x
_atom_site_fract_y
_atom_site_fract_z
_atom_site_occupancy
_atom_site_U_iso_or_equiv
Y1 Y+3 0 0 0 1 0.0
Ag1 Ag+1 0.3333 0.6667 0.25 1 0.0
O1 O-2 0.3333 0.6667 0.0834 1 0.0
